data_4000053
loop_
_publ_author_name
'Evans, Owen R.'
'Lin, Wenbin'

_publ_section_title
;
 Crystal Engineering of Nonlinear Optical Materials Based on Interpenetrated
 Diamondoid Coordination Networks
;
_journal_coden_ASTM CMATEX
_journal_issue 8
_journal_name_full 'Chemistry of Materials'
_journal_page_first 2705
_journal_page_last 2712
_journal_paper_doi 10.1021/cm010301n
_journal_volume 13
_journal_year 2001
_chemical_formula_sum 'C16 H12 N2 O4 Zn'
_chemical_formula_weight 361.65
_space_group_IT_number 9
_symmetry_cell_setting monoclinic
_symmetry_space_group_name_Hall 'C -2yc'
_symmetry_space_group_name_H-M 'C 1 c 1'
_atom_sites_solution_hydrogens geom
_atom_sites_solution_primary direct
_atom_sites_solution_secondary difmap
_cell_angle_alpha 90.00
_cell_angle_beta 126.1490(10)
_cell_angle_gamma 90.00
_cell_formula_units_Z 4
_cell_length_a 10.3518(8)
_cell_length_b 22.4134(18)
_cell_length_c 8.3186(7)
_cell_measurement_temperature 173(2)
_cell_volume 1558.5(2)
_diffrn_ambient_temperature 173(2)
_diffrn_radiation_monochromator graphite
_diffrn_radiation_source 'fine-focus sealed tube'
_diffrn_radiation_type MoK\a
_diffrn_radiation_wavelength 0.71073
_diffrn_reflns_av_R_equivalents 0.0249
_diffrn_reflns_av_sigmaI/netI 0.0290
_diffrn_reflns_limit_h_max 10
_diffrn_reflns_limit_h_min -13
_diffrn_reflns_limit_k_max 29
_diffrn_reflns_limit_k_min -19
_diffrn_reflns_limit_l_max 11
_diffrn_reflns_limit_l_min -10
_diffrn_reflns_number 5004
_diffrn_reflns_theta_max 28.29
_diffrn_reflns_theta_min 1.82
_exptl_absorpt_coefficient_mu 1.597
_exptl_crystal_density_diffrn 1.541
_exptl_crystal_density_method 'not measured'
_exptl_crystal_F_000 736
_refine_ls_abs_structure_details 'Flack H D (1983), Acta Cryst. A39, 876-881'
_refine_ls_abs_structure_Flack 0.004(11)
_refine_ls_extinction_coef ?
_refine_ls_extinction_method none
_refine_ls_goodness_of_fit_ref 1.041
_refine_ls_hydrogen_treatment mixed
_refine_ls_matrix_type full
_refine_ls_number_parameters 256
_refine_ls_number_reflns 2969
_refine_ls_number_restraints 2
_refine_ls_restrained_S_all 1.041
_refine_ls_R_factor_all 0.0277
_refine_ls_R_factor_gt 0.0255
_refine_ls_shift/su_max 0.019
_refine_ls_shift/su_mean 0.001
_refine_ls_structure_factor_coef Fsqd
_refine_ls_weighting_details 'calc w=1/[\s^2^(Fo^2^)+(0.0461P)^2^+0.2626P] where P=(Fo^2^+2Fc^2^)/3'
_refine_ls_weighting_scheme calc
_refine_ls_wR_factor_gt 0.0664
_refine_ls_wR_factor_ref 0.0677
_reflns_number_gt 2808
_reflns_number_total 2969
_reflns_threshold_expression >2sigma(I)
_cod_original_sg_symbol_H-M 'C c'
_cod_database_code 4000053

loop_
_symmetry_equiv_pos_as_xyz
'x, y, z'
'x, -y, z+1/2'
'x+1/2, y+1/2, z'
'x+1/2, -y+1/2, z+1/2'

loop_
_atom_site_label
_atom_site_type_symbol
_atom_site_fract_x
_atom_site_fract_y
_atom_site_fract_z
_atom_site_U_iso_or_equiv
_atom_site_adp_type
_atom_site_occupancy
_atom_site_symmetry_multiplicity
_atom_site_calc_flag
_atom_site_refinement_flags
_atom_site_disorder_assembly
_atom_site_disorder_group
Zn1 Zn 0.04406(4) 0.849250(10) 0.28951(5) 0.02139(8) Uani 1 1 d . . .
O1 O 0.2161(3) 0.90419(9) 0.3615(3) 0.0300(5) Uani 1 1 d . . .
O4 O 0.1271(2) 0.77971(9) 0.4759(3) 0.0282(4) Uani 1 1 d . . .
O2 O 0.0355(3) 0.95767(9) 0.0934(3) 0.0398(5) Uani 1 1 d . . .
C1 C 0.1719(4) 0.95073(12) 0.2496(5) 0.0266(6) Uani 1 1 d . . .
C3 C 0.4397(4) 0.99371(12) 0.4858(4) 0.0292(6) Uani 1 1 d . . .
C2 C 0.2952(4) 0.99823(13) 0.3173(4) 0.0302(6) Uani 1 1 d . . .
C9 C 0.1656(3) 0.80594(12) 0.6359(4) 0.0252(6) Uani 1 1 d . . .
C10 C 0.2392(4) 0.76771(13) 0.8179(4) 0.0283(5) Uani 1 1 d . . .
C13 C 0.3587(3) 0.69445(12) 1.1836(4) 0.0263(5) Uani 1 1 d . . .
C11 C 0.2858(3) 0.79054(13) 0.9915(4) 0.0262(5) Uani 1 1 d . . .
C12 C 0.3500(3) 0.75698(12) 1.1748(4) 0.0239(5) Uani 1 1 d . . .
O3 O 0.1440(3) 0.85974(11) 0.6426(4) 0.0351(5) Uani 1 1 d . . .
C14 C 0.4171(3) 0.66593(14) 1.3613(5) 0.0270(6) Uani 1 1 d . . .
C16 C 0.4029(3) 0.78725(12) 1.3511(4) 0.0264(5) Uani 1 1 d . . .
C15 C 0.4595(3) 0.75543(12) 1.5230(4) 0.0264(5) Uani 1 1 d . . .
N2 N 0.4675(3) 0.69582(11) 1.5303(4) 0.0251(5) Uani 1 1 d . . .
N1 N 0.8359(3) 1.11188(11) 0.7093(4) 0.0260(5) Uani 1 1 d . . .
C7 C 0.8490(4) 1.06062(14) 0.8030(5) 0.0328(7) Uani 1 1 d . . .
C8 C 0.7212(4) 1.02282(13) 0.7354(5) 0.0342(6) Uani 1 1 d . . .
C4 C 0.5711(3) 1.03680(12) 0.5625(4) 0.0277(5) Uani 1 1 d . . .
C6 C 0.6882(3) 1.12651(11) 0.5448(4) 0.0255(5) Uani 1 1 d . . .
C5 C 0.5557(3) 1.09131(12) 0.4694(4) 0.0271(5) Uani 1 1 d . . .
H11 H 0.284(5) 0.831(2) 1.002(6) 0.032(9) Uiso 1 1 d . . .
H13 H 0.334(4) 0.6714(19) 1.081(6) 0.028(9) Uiso 1 1 d . . .
H16 H 0.399(4) 0.8284(19) 1.351(6) 0.036(9) Uiso 1 1 d . . .
H14 H 0.433(4) 0.6287(17) 1.387(5) 0.020(9) Uiso 1 1 d . . .
H6 H 0.676(4) 1.1605(13) 0.483(5) 0.021(8) Uiso 1 1 d . . .
H3 H 0.468(4) 0.9595(18) 0.578(6) 0.040(10) Uiso 1 1 d . . .
H10 H 0.240(4) 0.7255(18) 0.799(5) 0.035(10) Uiso 1 1 d . . .
H5 H 0.458(5) 1.1020(18) 0.351(6) 0.048(11) Uiso 1 1 d . . .
H7 H 0.963(5) 1.0511(18) 0.921(6) 0.043(11) Uiso 1 1 d . . .
H8 H 0.745(4) 0.9859(18) 0.820(5) 0.041(10) Uiso 1 1 d . . .
H2 H 0.272(6) 1.029(2) 0.258(7) 0.062(14) Uiso 1 1 d . . .
H15 H 0.485(4) 0.7769(18) 1.631(6) 0.043(10) Uiso 1 1 d . . .

loop_
_atom_site_aniso_label
_atom_site_aniso_U_11
_atom_site_aniso_U_22
_atom_site_aniso_U_33
_atom_site_aniso_U_23
_atom_site_aniso_U_13
_atom_site_aniso_U_12
Zn1 0.02059(13) 0.01954(12) 0.01895(13) 0.00014(13) 0.00884(10) -0.00001(12)
O1 0.0245(10) 0.0266(10) 0.0294(10) 0.0048(8) 0.0107(8) -0.0027(8)
O4 0.0320(10) 0.0269(9) 0.0215(9) 0.0036(7) 0.0134(8) 0.0016(8)
O2 0.0302(11) 0.0298(10) 0.0327(11) 0.0060(8) 0.0038(9) -0.0037(8)
C1 0.0255(15) 0.0218(12) 0.0282(14) -0.0006(10) 0.0135(12) -0.0038(10)
C3 0.0277(14) 0.0251(12) 0.0309(15) 0.0054(11) 0.0151(12) -0.0015(11)
C2 0.0301(14) 0.0230(13) 0.0285(14) 0.0025(10) 0.0123(12) -0.0042(11)
C9 0.0224(13) 0.0262(13) 0.0243(14) 0.0020(12) 0.0124(12) -0.0001(10)
C10 0.0297(14) 0.0268(14) 0.0227(13) 0.0046(11) 0.0123(11) 0.0051(10)
C13 0.0270(14) 0.0257(13) 0.0230(14) -0.0005(10) 0.0131(12) 0.0009(10)
C11 0.0230(13) 0.0264(13) 0.0263(14) 0.0057(10) 0.0130(11) 0.0036(10)
C12 0.0193(12) 0.0293(13) 0.0218(12) 0.0017(10) 0.0114(10) 0.0022(9)
O3 0.0421(13) 0.0291(10) 0.0288(12) 0.0050(9) 0.0180(11) 0.0044(9)
C14 0.0278(14) 0.0224(12) 0.0271(15) -0.0020(12) 0.0142(12) -0.0009(11)
C16 0.0262(13) 0.0239(12) 0.0257(13) 0.0029(10) 0.0134(11) 0.0040(10)
C15 0.0263(14) 0.0283(13) 0.0226(13) 0.0001(10) 0.0134(12) 0.0020(10)
N2 0.0244(12) 0.0257(11) 0.0259(13) 0.0001(9) 0.0153(11) 0.0002(8)
N1 0.0232(12) 0.0241(11) 0.0242(12) 0.0017(9) 0.0105(10) -0.0013(9)
C7 0.0242(16) 0.0325(14) 0.0274(14) 0.0081(11) 0.0073(13) -0.0006(11)
C8 0.0269(14) 0.0291(14) 0.0319(15) 0.0103(12) 0.0091(12) -0.0017(11)
C4 0.0253(13) 0.0252(13) 0.0277(13) 0.0008(10) 0.0130(11) -0.0033(10)
C6 0.0260(13) 0.0200(12) 0.0237(12) 0.0037(9) 0.0109(10) 0.0005(9)
C5 0.0204(12) 0.0261(12) 0.0252(13) 0.0018(10) 0.0081(11) 0.0007(9)
